data_7061702
loop_
_publ_author_name
'Malik, Payal'
'Jain, Isha'

_publ_section_title
;
 Synthesis and characterization of a double helical dinuclear Zn--salen
 complex and its application in the detection of nitroaromatics
;
_journal_issue 32
_journal_name_full 'New Journal of Chemistry'
_journal_page_first 15296
_journal_page_last 15300
_journal_paper_doi 10.1039/D2NJ02269A
_journal_volume 46
_journal_year 2022
_chemical_formula_moiety 'C42 H52 N2 O3'
_chemical_formula_sum 'C42 H52 N2 O3'
_chemical_formula_weight 632.85
_space_group_crystal_system monoclinic
_space_group_IT_number 14
_space_group_name_Hall '-P 2ybc'
_space_group_name_H-M_alt 'P 1 21/c 1'
_atom_sites_solution_hydrogens mixed
_audit_creation_method SHELXL-2018/3
_audit_update_record
;
2021-06-29 deposited with the CCDC.	2022-08-04 downloaded from the CCDC.
;
_cell_angle_alpha 90
_cell_angle_beta 112.292(3)
_cell_angle_gamma 90
_cell_formula_units_Z 4
_cell_length_a 13.5134(11)
_cell_length_b 24.709(2)
_cell_length_c 12.1453(10)
_cell_measurement_reflns_used 9972
_cell_measurement_temperature 190(2)
_cell_measurement_theta_max 25.85
_cell_measurement_theta_min 2.98
_cell_volume 3752.3(5)
_computing_cell_refinement 'APEX3/SAINT (Bruker, 2016)'
_computing_data_collection 'APEX3 (Bruker, 2016)'
_computing_data_reduction 'SAINT/XPREP (Bruker, 2016)'
_computing_molecular_graphics 'ORTEP3 (Farrugia, 1997) and Mercury (Bruno et al., 2002)'
_computing_publication_material 'SHELXL-2018/3 (Sheldrick, 2018)'
_computing_structure_refinement 'SHELXL-2018/3 (Sheldrick, 2018)'
_computing_structure_solution 'SHELXT-2018/2 (Sheldrick, 2018)'
_diffrn_ambient_temperature 190(2)
_diffrn_measured_fraction_theta_full 0.997
_diffrn_measured_fraction_theta_max 0.995
_diffrn_measurement_device_type 'Bruker D8 VENTURE diffractometer with PHOTON II detector'
_diffrn_measurement_method '\w and \f scan'
_diffrn_radiation_monochromator graphite
_diffrn_radiation_source 'fine-focus sealed tube'
_diffrn_radiation_type MoK\a
_diffrn_radiation_wavelength 0.71073
_diffrn_reflns_av_R_equivalents 0.0806
_diffrn_reflns_av_unetI/netI 0.0484
_diffrn_reflns_Laue_measured_fraction_full 0.997
_diffrn_reflns_Laue_measured_fraction_max 0.995
_diffrn_reflns_limit_h_max 15
_diffrn_reflns_limit_h_min -16
_diffrn_reflns_limit_k_max 30
_diffrn_reflns_limit_k_min -30
_diffrn_reflns_limit_l_max 14
_diffrn_reflns_limit_l_min -14
_diffrn_reflns_number 63919
_diffrn_reflns_point_group_measured_fraction_full 0.997
_diffrn_reflns_point_group_measured_fraction_max 0.995
_diffrn_reflns_theta_full 25.242
_diffrn_reflns_theta_max 26.072
_diffrn_reflns_theta_min 2.962
_exptl_absorpt_coefficient_mu 0.070
_exptl_absorpt_correction_T_max 0.7453
_exptl_absorpt_correction_T_min 0.6940
_exptl_absorpt_correction_type multi-scan
_exptl_absorpt_process_details 'SADABS (Bruker, 2016)'
_exptl_crystal_colour yellow
_exptl_crystal_density_diffrn 1.120
_exptl_crystal_description BLOCK
_exptl_crystal_F_000 1368
_exptl_crystal_size_max 0.250
_exptl_crystal_size_mid 0.200
_exptl_crystal_size_min 0.150
_refine_diff_density_max 0.219
_refine_diff_density_min -0.258
_refine_diff_density_rms 0.052
_refine_ls_extinction_method none
_refine_ls_goodness_of_fit_ref 1.057
_refine_ls_hydrogen_treatment mixed
_refine_ls_matrix_type full
_refine_ls_number_parameters 432
_refine_ls_number_reflns 7391
_refine_ls_number_restraints 0
_refine_ls_restrained_S_all 1.057
_refine_ls_R_factor_all 0.0944
_refine_ls_R_factor_gt 0.0614
_refine_ls_shift/su_max 0.003
_refine_ls_shift/su_mean 0.000
_refine_ls_structure_factor_coef Fsqd
_refine_ls_weighting_details 'w=1/[\s^2^(Fo^2^)+(0.0685P)^2^+2.0269P] where P=(Fo^2^+2Fc^2^)/3'
_refine_ls_weighting_scheme calc
_refine_ls_wR_factor_gt 0.1434
_refine_ls_wR_factor_ref 0.1598
_reflns_Friedel_coverage 0.000
_reflns_number_gt 5220
_reflns_number_total 7391
_reflns_threshold_expression 'I > 2\s(I)'
_cod_data_source_file d2nj02269a2.cif
_cod_data_source_block shelx_CCDC1
_cod_depositor_comments 'Adding full bibliography for 7061701--7061702.cif.'
_cod_original_cell_volume 3752.2(5)
_cod_original_sg_symbol_H-M 'P 21/c'
_cod_database_code 7061702
_shelx_shelxl_version_number 2018/3
_shelx_space_group_comment
;
The symmetry employed for this shelxl refinement is uniquely defined
by the following loop, which should always be used as a source of
symmetry information in preference to the above space-group names.
They are only intended as comments.
;
_shelx_estimated_absorpt_t_min 0.983
_shelx_estimated_absorpt_t_max 0.990

loop_
_space_group_symop_operation_xyz
'x, y, z'
'-x, y+1/2, -z+1/2'
'-x, -y, -z'
'x, -y-1/2, z-1/2'

loop_
_atom_site_label
_atom_site_type_symbol
_atom_site_fract_x
_atom_site_fract_y
_atom_site_fract_z
_atom_site_U_iso_or_equiv
_atom_site_adp_type
_atom_site_occupancy
_atom_site_site_symmetry_order
_atom_site_calc_flag
_atom_site_refinement_flags_posn
_atom_site_refinement_flags_adp
_atom_site_refinement_flags_occupancy
_atom_site_disorder_assembly
_atom_site_disorder_group
C1 C 0.54153(17) 0.54388(9) 0.72130(18) 0.0246(5) Uani 1 1 d . . . . .
C2 C 0.58526(19) 0.59172(9) 0.7777(2) 0.0310(5) Uani 1 1 d . . . . .
H2 H 0.542695 0.616310 0.800910 0.037 Uiso 1 1 calc R U . . .
C3 C 0.6910(2) 0.60371(10) 0.8003(2) 0.0380(6) Uani 1 1 d . . . . .
H3 H 0.721388 0.636695 0.838372 0.046 Uiso 1 1 calc R U . . .
C4 C 0.7527(2) 0.56718(11) 0.7669(2) 0.0399(6) Uani 1 1 d . . . . .
H4 H 0.825897 0.574932 0.784192 0.048 Uiso 1 1 calc R U . . .
C5 C 0.70877(19) 0.51982(10) 0.7091(2) 0.0356(6) Uani 1 1 d . . . . .
H5 H 0.751931 0.495449 0.686261 0.043 Uiso 1 1 calc R U . . .
C6 C 0.60138(18) 0.50720(9) 0.68357(19) 0.0259(5) Uani 1 1 d . . . . .
C7 C 0.59115(17) 0.42773(9) 0.57271(19) 0.0266(5) Uani 1 1 d . . . . .
H7 H 0.654017 0.439315 0.562187 0.032 Uiso 1 1 calc R U . . .
C8 C 0.54509(18) 0.37573(9) 0.52481(19) 0.0269(5) Uani 1 1 d . . . . .
C9 C 0.60139(18) 0.34237(9) 0.47598(19) 0.0275(5) Uani 1 1 d . . . . .
H9 H 0.665995 0.355288 0.471565 0.033 Uiso 1 1 calc R U . . .
C10 C 0.56571(18) 0.29108(9) 0.4339(2) 0.0287(5) Uani 1 1 d . . . . .
C11 C 0.46847(19) 0.27470(9) 0.4392(2) 0.0297(5) Uani 1 1 d . . . . .
H11 H 0.442579 0.239706 0.409840 0.036 Uiso 1 1 calc R U . . .
C12 C 0.40677(18) 0.30614(9) 0.4846(2) 0.0282(5) Uani 1 1 d . . . . .
C13 C 0.44741(18) 0.35775(9) 0.5287(2) 0.0285(5) Uani 1 1 d . . . . .
C14 C 0.2993(2) 0.28609(9) 0.4867(2) 0.0347(6) Uani 1 1 d . . . . .
C15 C 0.2774(2) 0.22762(11) 0.4447(3) 0.0525(8) Uani 1 1 d . . . . .
H15A H 0.335202 0.204444 0.496493 0.079 Uiso 1 1 calc R U . . .
H15B H 0.209296 0.215871 0.447891 0.079 Uiso 1 1 calc R U . . .
H15C H 0.273742 0.224931 0.362750 0.079 Uiso 1 1 calc R U . . .
C16 C 0.2994(2) 0.28754(12) 0.6139(3) 0.0476(7) Uani 1 1 d . . . . .
H16A H 0.313188 0.324579 0.644910 0.071 Uiso 1 1 calc R U . . .
H16B H 0.229625 0.275533 0.612035 0.071 Uiso 1 1 calc R U . . .
H16C H 0.355367 0.263445 0.665568 0.071 Uiso 1 1 calc R U . . .
C17 C 0.2077(2) 0.32136(12) 0.4042(3) 0.0493(7) Uani 1 1 d . . . . .
H17A H 0.220437 0.359200 0.429931 0.074 Uiso 1 1 calc R U . . .
H17B H 0.204359 0.318240 0.322426 0.074 Uiso 1 1 calc R U . . .
H17C H 0.139913 0.309181 0.407567 0.074 Uiso 1 1 calc R U . . .
C18 C 0.6302(2) 0.25504(10) 0.3816(2) 0.0361(6) Uani 1 1 d . . . . .
C19 C 0.6139(3) 0.27566(13) 0.2568(3) 0.0558(8) Uani 1 1 d . . . . .
H19A H 0.635188 0.313767 0.261506 0.084 Uiso 1 1 calc R U . . .
H19B H 0.657687 0.254229 0.224590 0.084 Uiso 1 1 calc R U . . .
H19C H 0.538321 0.272163 0.204709 0.084 Uiso 1 1 calc R U . . .
C20 C 0.7496(2) 0.25810(14) 0.4607(3) 0.0648(9) Uani 1 1 d . . . . .
H20A H 0.773378 0.295862 0.467677 0.097 Uiso 1 1 calc R U . . .
H20B H 0.761061 0.243808 0.539853 0.097 Uiso 1 1 calc R U . . .
H20C H 0.790629 0.236573 0.424979 0.097 Uiso 1 1 calc R U . . .
C21 C 0.5966(3) 0.19547(11) 0.3732(3) 0.0533(8) Uani 1 1 d . . . . .
H21A H 0.606832 0.181985 0.452653 0.080 Uiso 1 1 calc R U . . .
H21B H 0.521104 0.192124 0.320828 0.080 Uiso 1 1 calc R U . . .
H21C H 0.640470 0.174190 0.340709 0.080 Uiso 1 1 calc R U . . .
C22 C 0.41360(17) 0.49183(8) 0.76291(18) 0.0227(4) Uani 1 1 d . . . . .
C23 C 0.49021(18) 0.47115(9) 0.86586(19) 0.0281(5) Uani 1 1 d . . . . .
H23 H 0.561295 0.484672 0.893495 0.034 Uiso 1 1 calc R U . . .
C24 C 0.4634(2) 0.43070(10) 0.9288(2) 0.0335(5) Uani 1 1 d . . . . .
H24 H 0.516069 0.416701 0.999678 0.040 Uiso 1 1 calc R U . . .
C25 C 0.3607(2) 0.41084(10) 0.8886(2) 0.0346(6) Uani 1 1 d . . . . .
H25 H 0.342163 0.383499 0.932375 0.042 Uiso 1 1 calc R U . . .
C26 C 0.28437(18) 0.43073(9) 0.7844(2) 0.0293(5) Uani 1 1 d . . . . .
H26 H 0.213767 0.416569 0.756827 0.035 Uiso 1 1 calc R U . . .
C27 C 0.30940(16) 0.47126(9) 0.71901(18) 0.0238(5) Uani 1 1 d . . . . .
C28 C 0.16165(17) 0.46297(9) 0.54012(19) 0.0262(5) Uani 1 1 d . . . . .
H28 H 0.157646 0.426142 0.560541 0.031 Uiso 1 1 calc R U . . .
C29 C 0.08465(17) 0.48337(9) 0.42777(19) 0.0252(5) Uani 1 1 d . . . . .
C30 C 0.01054(17) 0.44727(9) 0.3510(2) 0.0284(5) Uani 1 1 d . . . . .
H30 H 0.008575 0.410980 0.375893 0.034 Uiso 1 1 calc R U . . .
C31 C -0.06012(18) 0.46326(9) 0.2392(2) 0.0295(5) Uani 1 1 d . . . . .
C32 C -0.05338(18) 0.51695(10) 0.2071(2) 0.0302(5) Uani 1 1 d . . . . .
H32 H -0.100328 0.528269 0.130220 0.036 Uiso 1 1 calc R U . . .
C33 C 0.01773(17) 0.55531(9) 0.28006(19) 0.0274(5) Uani 1 1 d . . . . .
C34 C 0.08729(17) 0.53760(9) 0.39310(19) 0.0252(5) Uani 1 1 d . . . . .
C35 C 0.02199(19) 0.61363(10) 0.2381(2) 0.0342(5) Uani 1 1 d . . . . .
C36 C -0.0596(2) 0.62260(12) 0.1101(2) 0.0454(7) Uani 1 1 d . . . . .
H36A H -0.054833 0.660066 0.086110 0.068 Uiso 1 1 calc R U . . .
H36B H -0.043760 0.597865 0.055862 0.068 Uiso 1 1 calc R U . . .
H36C H -0.131908 0.615564 0.107148 0.068 Uiso 1 1 calc R U . . .
C37 C -0.0032(2) 0.65451(10) 0.3198(3) 0.0437(6) Uani 1 1 d . . . . .
H37A H -0.000059 0.691361 0.291471 0.066 Uiso 1 1 calc R U . . .
H37B H -0.075002 0.647495 0.318539 0.066 Uiso 1 1 calc R U . . .
H37C H 0.049423 0.650645 0.401269 0.066 Uiso 1 1 calc R U . . .
C38 C 0.1340(2) 0.62615(12) 0.2374(3) 0.0449(7) Uani 1 1 d . . . . .
H38A H 0.135541 0.663420 0.210501 0.067 Uiso 1 1 calc R U . . .
H38B H 0.188124 0.621839 0.317992 0.067 Uiso 1 1 calc R U . . .
H38C H 0.149400 0.601109 0.183350 0.067 Uiso 1 1 calc R U . . .
C39 C -0.13711(19) 0.42162(10) 0.1552(2) 0.0368(6) Uani 1 1 d . . . . .
C40 C -0.0711(2) 0.37735(12) 0.1268(3) 0.0534(8) Uani 1 1 d . . . . .
H40A H -0.025919 0.393604 0.088904 0.080 Uiso 1 1 calc R U . . .
H40B H -0.025921 0.359294 0.200662 0.080 Uiso 1 1 calc R U . . .
H40C H -0.119289 0.350810 0.072796 0.080 Uiso 1 1 calc R U . . .
C41 C -0.2072(2) 0.39568(12) 0.2144(3) 0.0541(8) Uani 1 1 d . . . . .
H41A H -0.249764 0.423738 0.232875 0.081 Uiso 1 1 calc R U . . .
H41B H -0.255036 0.369101 0.160099 0.081 Uiso 1 1 calc R U . . .
H41C H -0.161668 0.377585 0.287964 0.081 Uiso 1 1 calc R U . . .
C42 C -0.2112(3) 0.44751(13) 0.0382(3) 0.0659(10) Uani 1 1 d . . . . .
H42A H -0.168084 0.464460 -0.001511 0.099 Uiso 1 1 calc R U . . .
H42B H -0.257043 0.419594 -0.013684 0.099 Uiso 1 1 calc R U . . .
H42C H -0.255813 0.475029 0.054966 0.099 Uiso 1 1 calc R U . . .
N1 N 0.54980(15) 0.45872(7) 0.62899(17) 0.0291(4) Uani 1 1 d . . . . .
N2 N 0.23450(14) 0.49313(7) 0.61211(16) 0.0249(4) Uani 1 1 d . . . . .
O1 O 0.43392(11) 0.53318(6) 0.69730(13) 0.0267(3) Uani 1 1 d . . . . .
O2 O 0.39134(14) 0.39030(7) 0.57411(17) 0.0405(4) Uani 1 1 d . . . . .
O3 O 0.15972(13) 0.57252(7) 0.46817(14) 0.0323(4) Uani 1 1 d . . . . .
H3A H 0.206(3) 0.5523(14) 0.539(3) 0.080(11) Uiso 1 1 d . . . . .
H2A H 0.434(3) 0.4210(14) 0.606(3) 0.066(10) Uiso 1 1 d . . . . .

loop_
_atom_site_aniso_label
_atom_site_aniso_U_11
_atom_site_aniso_U_22
_atom_site_aniso_U_33
_atom_site_aniso_U_23
_atom_site_aniso_U_13
_atom_site_aniso_U_12
C1 0.0196(11) 0.0304(12) 0.0228(11) 0.0031(9) 0.0070(9) -0.0019(9)
C2 0.0347(13) 0.0293(12) 0.0291(12) -0.0047(10) 0.0121(10) -0.0041(10)
C3 0.0376(15) 0.0373(14) 0.0373(14) -0.0094(11) 0.0121(11) -0.0165(11)
C4 0.0251(13) 0.0479(15) 0.0459(15) -0.0069(12) 0.0125(11) -0.0132(11)
C5 0.0253(13) 0.0394(14) 0.0448(14) -0.0075(11) 0.0163(11) -0.0047(10)
C6 0.0244(12) 0.0270(12) 0.0256(11) -0.0026(9) 0.0086(9) -0.0062(9)
C7 0.0215(11) 0.0315(12) 0.0273(11) 0.0011(9) 0.0099(9) -0.0005(9)
C8 0.0284(12) 0.0268(12) 0.0256(11) 0.0006(9) 0.0103(10) 0.0006(9)
C9 0.0243(12) 0.0319(12) 0.0273(11) 0.0015(9) 0.0108(9) 0.0017(9)
C10 0.0279(12) 0.0313(13) 0.0265(11) 0.0010(9) 0.0100(10) 0.0033(9)
C11 0.0335(13) 0.0259(12) 0.0295(12) -0.0015(9) 0.0117(10) -0.0023(9)
C12 0.0261(12) 0.0305(12) 0.0283(12) -0.0018(9) 0.0104(10) -0.0009(9)
C13 0.0262(12) 0.0314(12) 0.0293(12) -0.0046(9) 0.0120(10) 0.0000(9)
C14 0.0317(14) 0.0324(13) 0.0442(14) -0.0071(11) 0.0193(11) -0.0069(10)
C15 0.0508(18) 0.0433(16) 0.076(2) -0.0168(14) 0.0382(17) -0.0181(13)
C16 0.0458(17) 0.0555(17) 0.0525(17) -0.0059(13) 0.0311(14) -0.0114(13)
C17 0.0308(15) 0.0550(18) 0.0604(18) -0.0025(14) 0.0156(13) -0.0096(12)
C18 0.0338(14) 0.0365(14) 0.0414(14) -0.0070(11) 0.0179(12) 0.0032(10)
C19 0.070(2) 0.0603(19) 0.0536(18) -0.0080(15) 0.0425(17) 0.0031(15)
C20 0.0382(18) 0.071(2) 0.082(2) -0.0274(18) 0.0186(16) 0.0137(15)
C21 0.0562(19) 0.0378(16) 0.075(2) -0.0088(14) 0.0348(17) 0.0088(13)
C22 0.0226(11) 0.0236(11) 0.0240(11) -0.0015(9) 0.0110(9) 0.0004(8)
C23 0.0201(11) 0.0328(12) 0.0268(11) -0.0025(10) 0.0037(9) -0.0015(9)
C24 0.0332(14) 0.0359(13) 0.0263(12) 0.0068(10) 0.0055(10) 0.0034(10)
C25 0.0386(14) 0.0327(13) 0.0331(13) 0.0063(10) 0.0142(11) -0.0033(10)
C26 0.0241(12) 0.0359(13) 0.0293(12) -0.0020(10) 0.0116(10) -0.0037(9)
C27 0.0189(11) 0.0288(12) 0.0230(11) -0.0020(9) 0.0072(9) 0.0025(8)
C28 0.0214(11) 0.0308(12) 0.0281(11) 0.0001(9) 0.0112(9) -0.0001(9)
C29 0.0186(11) 0.0330(12) 0.0253(11) -0.0010(9) 0.0096(9) 0.0007(9)
C30 0.0219(12) 0.0331(12) 0.0297(12) -0.0007(10) 0.0091(10) 0.0000(9)
C31 0.0210(12) 0.0393(13) 0.0272(11) -0.0062(10) 0.0080(9) -0.0006(9)
C32 0.0206(12) 0.0444(14) 0.0238(11) 0.0001(10) 0.0063(9) 0.0046(10)
C33 0.0185(11) 0.0378(13) 0.0270(11) 0.0029(10) 0.0101(9) 0.0026(9)
C34 0.0168(11) 0.0346(12) 0.0255(11) -0.0031(9) 0.0096(9) -0.0027(9)
C35 0.0233(12) 0.0431(14) 0.0348(13) 0.0072(11) 0.0094(10) 0.0014(10)
C36 0.0343(15) 0.0561(17) 0.0437(15) 0.0195(13) 0.0123(12) 0.0055(12)
C37 0.0339(15) 0.0369(15) 0.0575(17) 0.0050(12) 0.0142(13) 0.0009(11)
C38 0.0299(14) 0.0552(17) 0.0507(16) 0.0176(13) 0.0165(12) -0.0024(12)
C39 0.0281(13) 0.0447(15) 0.0320(13) -0.0114(11) 0.0050(10) -0.0039(10)
C40 0.0388(16) 0.065(2) 0.0534(18) -0.0282(15) 0.0142(14) -0.0069(13)
C41 0.0413(17) 0.064(2) 0.0592(18) -0.0275(15) 0.0215(14) -0.0241(14)
C42 0.056(2) 0.063(2) 0.0450(17) -0.0103(15) -0.0190(15) -0.0090(15)
N1 0.0256(10) 0.0290(10) 0.0333(10) -0.0046(8) 0.0119(9) -0.0038(8)
N2 0.0164(9) 0.0335(10) 0.0254(9) -0.0005(8) 0.0086(8) -0.0006(7)
O1 0.0187(8) 0.0300(8) 0.0298(8) 0.0050(6) 0.0073(6) -0.0002(6)
O2 0.0351(10) 0.0366(10) 0.0591(12) -0.0210(9) 0.0284(9) -0.0093(8)
O3 0.0261(9) 0.0361(9) 0.0291(9) 0.0007(7) 0.0040(7) -0.0065(7)

loop_
_atom_type_symbol
_atom_type_description
_atom_type_scat_dispersion_real
_atom_type_scat_dispersion_imag
_atom_type_scat_source
C C 0.0033 0.0016 'International Tables Vol C Tables 4.2.6.8 and 6.1.1.4'
H H 0.0000 0.0000 'International Tables Vol C Tables 4.2.6.8 and 6.1.1.4'
N N 0.0061 0.0033 'International Tables Vol C Tables 4.2.6.8 and 6.1.1.4'
O O 0.0106 0.0060 'International Tables Vol C Tables 4.2.6.8 and 6.1.1.4'

loop_
_geom_angle_atom_site_label_1
_geom_angle_atom_site_label_2
_geom_angle_atom_site_label_3
_geom_angle
_geom_angle_site_symmetry_1
_geom_angle_site_symmetry_3
_geom_angle_publ_flag
C2 C1 O1 118.78(19) . . ?
C2 C1 C6 121.6(2) . . ?
O1 C1 C6 119.59(19) . . ?
C1 C2 C3 119.8(2) . . ?
C1 C2 H2 120.1 . . ?
C3 C2 H2 120.1 . . ?
C2 C3 C4 119.5(2) . . ?
C2 C3 H3 120.2 . . ?
C4 C3 H3 120.2 . . ?
C5 C4 C3 120.7(2) . . ?
C5 C4 H4 119.6 . . ?
C3 C4 H4 119.6 . . ?
C4 C5 C6 120.8(2) . . ?
C4 C5 H5 119.6 . . ?
C6 C5 H5 119.6 . . ?
C5 C6 C1 117.5(2) . . ?
C5 C6 N1 125.2(2) . . ?
C1 C6 N1 117.17(19) . . ?
N1 C7 C8 122.3(2) . . ?
N1 C7 H7 118.9 . . ?
C8 C7 H7 118.9 . . ?
C9 C8 C13 119.7(2) . . ?
C9 C8 C7 118.2(2) . . ?
C13 C8 C7 122.0(2) . . ?
C10 C9 C8 121.9(2) . . ?
C10 C9 H9 119.1 . . ?
C8 C9 H9 119.1 . . ?
C9 C10 C11 116.7(2) . . ?
C9 C10 C18 120.6(2) . . ?
C11 C10 C18 122.6(2) . . ?
C12 C11 C10 124.7(2) . . ?
C12 C11 H11 117.7 . . ?
C10 C11 H11 117.7 . . ?
C11 C12 C13 116.6(2) . . ?
C11 C12 C14 122.3(2) . . ?
C13 C12 C14 121.13(19) . . ?
O2 C13 C8 120.0(2) . . ?
O2 C13 C12 119.5(2) . . ?
C8 C13 C12 120.4(2) . . ?
C15 C14 C17 108.3(2) . . ?
C15 C14 C12 111.3(2) . . ?
C17 C14 C12 109.7(2) . . ?
C15 C14 C16 106.5(2) . . ?
C17 C14 C16 109.6(2) . . ?
C12 C14 C16 111.4(2) . . ?
C14 C15 H15A 109.5 . . ?
C14 C15 H15B 109.5 . . ?
H15A C15 H15B 109.5 . . ?
C14 C15 H15C 109.5 . . ?
H15A C15 H15C 109.5 . . ?
H15B C15 H15C 109.5 . . ?
C14 C16 H16A 109.5 . . ?
C14 C16 H16B 109.5 . . ?
H16A C16 H16B 109.5 . . ?
C14 C16 H16C 109.5 . . ?
H16A C16 H16C 109.5 . . ?
H16B C16 H16C 109.5 . . ?
C14 C17 H17A 109.5 . . ?
C14 C17 H17B 109.5 . . ?
H17A C17 H17B 109.5 . . ?
C14 C17 H17C 109.5 . . ?
H17A C17 H17C 109.5 . . ?
H17B C17 H17C 109.5 . . ?
C21 C18 C19 109.0(2) . . ?
C21 C18 C20 107.7(2) . . ?
C19 C18 C20 109.0(2) . . ?
C21 C18 C10 112.5(2) . . ?
C19 C18 C10 108.9(2) . . ?
C20 C18 C10 109.8(2) . . ?
C18 C19 H19A 109.5 . . ?
C18 C19 H19B 109.5 . . ?
H19A C19 H19B 109.5 . . ?
C18 C19 H19C 109.5 . . ?
H19A C19 H19C 109.5 . . ?
H19B C19 H19C 109.5 . . ?
C18 C20 H20A 109.5 . . ?
C18 C20 H20B 109.5 . . ?
H20A C20 H20B 109.5 . . ?
C18 C20 H20C 109.5 . . ?
H20A C20 H20C 109.5 . . ?
H20B C20 H20C 109.5 . . ?
C18 C21 H21A 109.5 . . ?
C18 C21 H21B 109.5 . . ?
H21A C21 H21B 109.5 . . ?
C18 C21 H21C 109.5 . . ?
H21A C21 H21C 109.5 . . ?
H21B C21 H21C 109.5 . . ?
C23 C22 O1 123.26(19) . . ?
C23 C22 C27 120.69(19) . . ?
O1 C22 C27 116.05(18) . . ?
C22 C23 C24 120.1(2) . . ?
C22 C23 H23 119.9 . . ?
C24 C23 H23 119.9 . . ?
C25 C24 C23 120.1(2) . . ?
C25 C24 H24 120.0 . . ?
C23 C24 H24 120.0 . . ?
C24 C25 C26 119.9(2) . . ?
C24 C25 H25 120.0 . . ?
C26 C25 H25 120.0 . . ?
C25 C26 C27 121.1(2) . . ?
C25 C26 H26 119.4 . . ?
C27 C26 H26 119.4 . . ?
C26 C27 C22 118.02(19) . . ?
C26 C27 N2 123.48(19) . . ?
C22 C27 N2 118.49(19) . . ?
N2 C28 C29 122.0(2) . . ?
N2 C28 H28 119.0 . . ?
C29 C28 H28 119.0 . . ?
C30 C29 C34 120.0(2) . . ?
C30 C29 C28 118.7(2) . . ?
C34 C29 C28 121.3(2) . . ?
C31 C30 C29 121.5(2) . . ?
C31 C30 H30 119.2 . . ?
C29 C30 H30 119.2 . . ?
C30 C31 C32 116.8(2) . . ?
C30 C31 C39 119.9(2) . . ?
C32 C31 C39 123.3(2) . . ?
C31 C32 C33 124.6(2) . . ?
C31 C32 H32 117.7 . . ?
C33 C32 H32 117.7 . . ?
C32 C33 C34 116.8(2) . . ?
C32 C33 C35 121.8(2) . . ?
C34 C33 C35 121.3(2) . . ?
O3 C34 C33 120.0(2) . . ?
O3 C34 C29 119.70(19) . . ?
C33 C34 C29 120.3(2) . . ?
C33 C35 C36 111.5(2) . . ?
C33 C35 C37 110.82(19) . . ?
C36 C35 C37 107.8(2) . . ?
C33 C35 C38 110.41(19) . . ?
C36 C35 C38 107.0(2) . . ?
C37 C35 C38 109.1(2) . . ?
C35 C36 H36A 109.5 . . ?
C35 C36 H36B 109.5 . . ?
H36A C36 H36B 109.5 . . ?
C35 C36 H36C 109.5 . . ?
H36A C36 H36C 109.5 . . ?
H36B C36 H36C 109.5 . . ?
C35 C37 H37A 109.5 . . ?
C35 C37 H37B 109.5 . . ?
H37A C37 H37B 109.5 . . ?
C35 C37 H37C 109.5 . . ?
H37A C37 H37C 109.5 . . ?
H37B C37 H37C 109.5 . . ?
C35 C38 H38A 109.5 . . ?
C35 C38 H38B 109.5 . . ?
H38A C38 H38B 109.5 . . ?
C35 C38 H38C 109.5 . . ?
H38A C38 H38C 109.5 . . ?
H38B C38 H38C 109.5 . . ?
C41 C39 C40 108.9(2) . . ?
C41 C39 C42 107.9(2) . . ?
C40 C39 C42 108.7(2) . . ?
C41 C39 C31 110.6(2) . . ?
C40 C39 C31 108.7(2) . . ?
C42 C39 C31 112.0(2) . . ?
C39 C40 H40A 109.5 . . ?
C39 C40 H40B 109.5 . . ?
H40A C40 H40B 109.5 . . ?
C39 C40 H40C 109.5 . . ?
H40A C40 H40C 109.5 . . ?
H40B C40 H40C 109.5 . . ?
C39 C41 H41A 109.5 . . ?
C39 C41 H41B 109.5 . . ?
H41A C41 H41B 109.5 . . ?
C39 C41 H41C 109.5 . . ?
H41A C41 H41C 109.5 . . ?
H41B C41 H41C 109.5 . . ?
C39 C42 H42A 109.5 . . ?
C39 C42 H42B 109.5 . . ?
H42A C42 H42B 109.5 . . ?
C39 C42 H42C 109.5 . . ?
H42A C42 H42C 109.5 . . ?
H42B C42 H42C 109.5 . . ?
C7 N1 C6 121.05(19) . . ?
C28 N2 C27 120.10(19) . . ?
C22 O1 C1 115.95(16) . . ?
C13 O2 H2A 107(2) . . ?
C34 O3 H3A 109(2) . . ?

loop_
_geom_bond_atom_site_label_1
_geom_bond_atom_site_label_2
_geom_bond_distance
_geom_bond_site_symmetry_2
_geom_bond_publ_flag
C1 C2 1.381(3) . ?
C1 O1 1.396(3) . ?
C1 C6 1.402(3) . ?
C2 C3 1.382(3) . ?
C2 H2 0.9500 . ?
C3 C4 1.389(4) . ?
C3 H3 0.9500 . ?
C4 C5 1.378(3) . ?
C4 H4 0.9500 . ?
C5 C6 1.399(3) . ?
C5 H5 0.9500 . ?
C6 N1 1.418(3) . ?
C7 N1 1.287(3) . ?
C7 C8 1.450(3) . ?
C7 H7 0.9500 . ?
C8 C9 1.397(3) . ?
C8 C13 1.410(3) . ?
C9 C10 1.383(3) . ?
C9 H9 0.9500 . ?
C10 C11 1.400(3) . ?
C10 C18 1.541(3) . ?
C11 C12 1.397(3) . ?
C11 H11 0.9500 . ?
C12 C13 1.411(3) . ?
C12 C14 1.544(3) . ?
C13 O2 1.357(3) . ?
C14 C15 1.523(3) . ?
C14 C17 1.534(4) . ?
C14 C16 1.545(4) . ?
C15 H15A 0.9800 . ?
C15 H15B 0.9800 . ?
C15 H15C 0.9800 . ?
C16 H16A 0.9800 . ?
C16 H16B 0.9800 . ?
C16 H16C 0.9800 . ?
C17 H17A 0.9800 . ?
C17 H17B 0.9800 . ?
C17 H17C 0.9800 . ?
C18 C21 1.532(4) . ?
C18 C19 1.533(4) . ?
C18 C20 1.535(4) . ?
C19 H19A 0.9800 . ?
C19 H19B 0.9800 . ?
C19 H19C 0.9800 . ?
C20 H20A 0.9800 . ?
C20 H20B 0.9800 . ?
C20 H20C 0.9800 . ?
C21 H21A 0.9800 . ?
C21 H21B 0.9800 . ?
C21 H21C 0.9800 . ?
C22 C23 1.384(3) . ?
C22 O1 1.386(2) . ?
C22 C27 1.398(3) . ?
C23 C24 1.387(3) . ?
C23 H23 0.9500 . ?
C24 C25 1.375(3) . ?
C24 H24 0.9500 . ?
C25 C26 1.385(3) . ?
C25 H25 0.9500 . ?
C26 C27 1.397(3) . ?
C26 H26 0.9500 . ?
C27 N2 1.416(3) . ?
C28 N2 1.279(3) . ?
C28 C29 1.457(3) . ?
C28 H28 0.9500 . ?
C29 C30 1.400(3) . ?
C29 C34 1.409(3) . ?
C30 C31 1.388(3) . ?
C30 H30 0.9500 . ?
C31 C32 1.396(3) . ?
C31 C39 1.542(3) . ?
C32 C33 1.400(3) . ?
C32 H32 0.9500 . ?
C33 C34 1.407(3) . ?
C33 C35 1.537(3) . ?
C34 O3 1.363(3) . ?
C35 C36 1.542(3) . ?
C35 C37 1.542(4) . ?
C35 C38 1.549(3) . ?
C36 H36A 0.9800 . ?
C36 H36B 0.9800 . ?
C36 H36C 0.9800 . ?
C37 H37A 0.9800 . ?
C37 H37B 0.9800 . ?
C37 H37C 0.9800 . ?
C38 H38A 0.9800 . ?
C38 H38B 0.9800 . ?
C38 H38C 0.9800 . ?
C39 C41 1.529(4) . ?
C39 C40 1.531(4) . ?
C39 C42 1.534(4) . ?
C40 H40A 0.9800 . ?
C40 H40B 0.9800 . ?
C40 H40C 0.9800 . ?
C41 H41A 0.9800 . ?
C41 H41B 0.9800 . ?
C41 H41C 0.9800 . ?
C42 H42A 0.9800 . ?
C42 H42B 0.9800 . ?
C42 H42C 0.9800 . ?
O2 H2A 0.94(3) . ?
O3 H3A 0.99(4) . ?

loop_
_geom_hbond_atom_site_label_D
_geom_hbond_atom_site_label_H
_geom_hbond_atom_site_label_A
_geom_hbond_distance_DH
_geom_hbond_distance_HA
_geom_hbond_distance_DA
_geom_hbond_angle_DHA
_geom_hbond_site_symmetry_A
_geom_hbond_publ_flag
O3 H3A N2 0.99(4) 1.68(4) 2.566(2) 147(3) . yes
O2 H2A N1 0.94(3) 1.75(3) 2.608(2) 149(3) . yes

loop_
_geom_torsion_atom_site_label_1
_geom_torsion_atom_site_label_2
_geom_torsion_atom_site_label_3
_geom_torsion_atom_site_label_4
_geom_torsion
_geom_torsion_site_symmetry_1
_geom_torsion_site_symmetry_2
_geom_torsion_site_symmetry_3
_geom_torsion_site_symmetry_4
_geom_torsion_publ_flag
O1 C1 C2 C3 -178.7(2) . . . . ?
C6 C1 C2 C3 -1.4(3) . . . . ?
C1 C2 C3 C4 -0.6(4) . . . . ?
C2 C3 C4 C5 1.6(4) . . . . ?
C3 C4 C5 C6 -0.6(4) . . . . ?
C4 C5 C6 C1 -1.3(4) . . . . ?
C4 C5 C6 N1 -177.3(2) . . . . ?
C2 C1 C6 C5 2.3(3) . . . . ?
O1 C1 C6 C5 179.65(19) . . . . ?
C2 C1 C6 N1 178.6(2) . . . . ?
O1 C1 C6 N1 -4.1(3) . . . . ?
N1 C7 C8 C9 -173.5(2) . . . . ?
N1 C7 C8 C13 5.1(3) . . . . ?
C13 C8 C9 C10 -1.9(3) . . . . ?
C7 C8 C9 C10 176.7(2) . . . . ?
C8 C9 C10 C11 1.9(3) . . . . ?
C8 C9 C10 C18 -179.4(2) . . . . ?
C9 C10 C11 C12 -0.7(3) . . . . ?
C18 C10 C11 C12 -179.3(2) . . . . ?
C10 C11 C12 C13 -0.6(3) . . . . ?
C10 C11 C12 C14 179.2(2) . . . . ?
C9 C8 C13 O2 -178.9(2) . . . . ?
C7 C8 C13 O2 2.6(3) . . . . ?
C9 C8 C13 C12 0.6(3) . . . . ?
C7 C8 C13 C12 -177.9(2) . . . . ?
C11 C12 C13 O2 -180.0(2) . . . . ?
C14 C12 C13 O2 0.2(3) . . . . ?
C11 C12 C13 C8 0.6(3) . . . . ?
C14 C12 C13 C8 -179.2(2) . . . . ?
C11 C12 C14 C15 5.2(3) . . . . ?
C13 C12 C14 C15 -175.0(2) . . . . ?
C11 C12 C14 C17 -114.6(3) . . . . ?
C13 C12 C14 C17 65.1(3) . . . . ?
C11 C12 C14 C16 123.9(2) . . . . ?
C13 C12 C14 C16 -56.4(3) . . . . ?
C9 C10 C18 C21 163.6(2) . . . . ?
C11 C10 C18 C21 -17.7(3) . . . . ?
C9 C10 C18 C19 -75.4(3) . . . . ?
C11 C10 C18 C19 103.2(3) . . . . ?
C9 C10 C18 C20 43.7(3) . . . . ?
C11 C10 C18 C20 -137.6(3) . . . . ?
O1 C22 C23 C24 178.3(2) . . . . ?
C27 C22 C23 C24 -1.9(3) . . . . ?
C22 C23 C24 C25 0.3(3) . . . . ?
C23 C24 C25 C26 0.9(4) . . . . ?
C24 C25 C26 C27 -0.6(4) . . . . ?
C25 C26 C27 C22 -1.0(3) . . . . ?
C25 C26 C27 N2 -179.9(2) . . . . ?
C23 C22 C27 C26 2.2(3) . . . . ?
O1 C22 C27 C26 -177.96(18) . . . . ?
C23 C22 C27 N2 -178.84(19) . . . . ?
O1 C22 C27 N2 1.0(3) . . . . ?
N2 C28 C29 C30 176.9(2) . . . . ?
N2 C28 C29 C34 0.2(3) . . . . ?
C34 C29 C30 C31 1.2(3) . . . . ?
C28 C29 C30 C31 -175.6(2) . . . . ?
C29 C30 C31 C32 0.3(3) . . . . ?
C29 C30 C31 C39 177.3(2) . . . . ?
C30 C31 C32 C33 -1.2(3) . . . . ?
C39 C31 C32 C33 -178.1(2) . . . . ?
C31 C32 C33 C34 0.6(3) . . . . ?
C31 C32 C33 C35 179.1(2) . . . . ?
C32 C33 C34 O3 179.01(19) . . . . ?
C35 C33 C34 O3 0.5(3) . . . . ?
C32 C33 C34 C29 1.0(3) . . . . ?
C35 C33 C34 C29 -177.53(19) . . . . ?
C30 C29 C34 O3 -179.89(19) . . . . ?
C28 C29 C34 O3 -3.2(3) . . . . ?
C30 C29 C34 C33 -1.8(3) . . . . ?
C28 C29 C34 C33 174.85(19) . . . . ?
C32 C33 C35 C36 -0.1(3) . . . . ?
C34 C33 C35 C36 178.3(2) . . . . ?
C32 C33 C35 C37 120.0(2) . . . . ?
C34 C33 C35 C37 -61.6(3) . . . . ?
C32 C33 C35 C38 -118.9(2) . . . . ?
C34 C33 C35 C38 59.5(3) . . . . ?
C30 C31 C39 C41 57.6(3) . . . . ?
C32 C31 C39 C41 -125.5(3) . . . . ?
C30 C31 C39 C40 -61.9(3) . . . . ?
C32 C31 C39 C40 115.0(3) . . . . ?
C30 C31 C39 C42 178.0(2) . . . . ?
C32 C31 C39 C42 -5.1(3) . . . . ?
C8 C7 N1 C6 174.6(2) . . . . ?
C5 C6 N1 C7 -16.9(3) . . . . ?
C1 C6 N1 C7 167.2(2) . . . . ?
C29 C28 N2 C27 -178.40(18) . . . . ?
C26 C27 N2 C28 -34.4(3) . . . . ?
C22 C27 N2 C28 146.7(2) . . . . ?
C23 C22 O1 C1 16.2(3) . . . . ?
C27 C22 O1 C1 -163.59(18) . . . . ?
C2 C1 O1 C22 -110.5(2) . . . . ?
C6 C1 O1 C22 72.1(2) . . . . ?
